data_1517977
loop_
_publ_author_name
'Jiang, Shi-Zhi'
'Lei, Ting'
'Wei, Kun'
'Yang, Yu-Rong'

_publ_section_title
;
 Collective total synthesis of tetracyclic diquinane lycopodium alkaloids
 (+)-paniculatine, (-)-magellanine, (+)-magellaninone and analogues
 thereof.
;
_journal_issue 21
_journal_name_full 'Organic letters'
_journal_page_first 5612
_journal_page_last 5615
_journal_paper_doi 10.1021/ol502679v
_journal_volume 16
_journal_year 2014
_chemical_absolute_configuration ad
_chemical_formula_moiety 'C23 H31 N O5 S'
_chemical_formula_sum 'C23 H31 N O5 S'
_chemical_formula_weight 433.55
_chemical_name_systematic
; 
 ? 
;
_space_group_IT_number 19
_symmetry_cell_setting orthorhombic
_symmetry_space_group_name_Hall 'P 2ac 2ab'
_symmetry_space_group_name_H-M 'P 21 21 21'
_atom_sites_solution_hydrogens geom
_atom_sites_solution_primary direct
_atom_sites_solution_secondary difmap
_audit_creation_method SHELXL-97
_cell_angle_alpha 90.00
_cell_angle_beta 90.00
_cell_angle_gamma 90.00
_cell_formula_units_Z 4
_cell_length_a 7.3932(7)
_cell_length_b 10.0902(9)
_cell_length_c 28.435(3)
_cell_measurement_reflns_used 9881
_cell_measurement_temperature 100(2)
_cell_measurement_theta_max 30.27
_cell_measurement_theta_min 2.85
_cell_volume 2121.2(4)
_computing_cell_refinement 'Bruker SAINT'
_computing_data_collection 'Bruker APEX2'
_computing_data_reduction 'Bruker SAINT'
_computing_molecular_graphics 'Bruker SHELXTL'
_computing_publication_material 'Bruker SHELXTL'
_computing_structure_refinement 'SHELXL-97 (Sheldrick, 2008)'
_computing_structure_solution 'SHELXS-97 (Sheldrick, 2008)'
_diffrn_ambient_temperature 100(2)
_diffrn_measured_fraction_theta_full 0.974
_diffrn_measured_fraction_theta_max 0.974
_diffrn_measurement_device_type 'Bruker APEX-II CCD'
_diffrn_measurement_method '\f and \w scans'
_diffrn_radiation_monochromator graphite
_diffrn_radiation_source 'fine-focus sealed tube'
_diffrn_radiation_type MoK\a
_diffrn_radiation_wavelength 0.71073
_diffrn_reflns_av_R_equivalents 0.0332
_diffrn_reflns_av_sigmaI/netI 0.0322
_diffrn_reflns_limit_h_max 10
_diffrn_reflns_limit_h_min -10
_diffrn_reflns_limit_k_max 14
_diffrn_reflns_limit_k_min -14
_diffrn_reflns_limit_l_max 40
_diffrn_reflns_limit_l_min -39
_diffrn_reflns_number 22675
_diffrn_reflns_theta_full 30.36
_diffrn_reflns_theta_max 30.36
_diffrn_reflns_theta_min 1.43
_exptl_absorpt_coefficient_mu 0.188
_exptl_absorpt_correction_T_max 0.9687
_exptl_absorpt_correction_T_min 0.8764
_exptl_absorpt_correction_type multi-scan
_exptl_absorpt_process_details sadabs
_exptl_crystal_colour colourless
_exptl_crystal_density_diffrn 1.358
_exptl_crystal_density_method 'not measured'
_exptl_crystal_description prism
_exptl_crystal_F_000 928
_exptl_crystal_size_max 0.72
_exptl_crystal_size_mid 0.18
_exptl_crystal_size_min 0.17
_refine_diff_density_max 0.463
_refine_diff_density_min -0.246
_refine_diff_density_rms 0.066
_refine_ls_abs_structure_details 'Flack H D (1983), Acta Cryst. A39, 876-881'
_refine_ls_abs_structure_Flack 0.02(5)
_refine_ls_extinction_method none
_refine_ls_goodness_of_fit_ref 1.051
_refine_ls_hydrogen_treatment constr
_refine_ls_matrix_type full
_refine_ls_number_parameters 275
_refine_ls_number_reflns 6105
_refine_ls_number_restraints 0
_refine_ls_restrained_S_all 1.051
_refine_ls_R_factor_all 0.0383
_refine_ls_R_factor_gt 0.0347
_refine_ls_shift/su_max 0.000
_refine_ls_shift/su_mean 0.000
_refine_ls_structure_factor_coef Fsqd
_refine_ls_weighting_details 'calc w=1/[\s^2^(Fo^2^)+(0.0499P)^2^+0.4076P] where P=(Fo^2^+2Fc^2^)/3'
_refine_ls_weighting_scheme calc
_refine_ls_wR_factor_gt 0.0860
_refine_ls_wR_factor_ref 0.0880
_reflns_number_gt 5713
_reflns_number_total 6105
_reflns_threshold_expression >2sigma(I)
_cod_data_source_file ol502679v_si_003.cif
_cod_data_source_block mo_ajsz3_0m
_cod_depositor_comments
;
The following automatic conversions were performed:

'_symmetry_cell_setting' value 'Orthorhombic' changed to
'orthorhombic' according to
/home/saulius/struct/COD-crude-data--automatic-downloads/rss-feeds/ACS/lib/dictionaries/cif_core.dic
dictionary named 'cif_core.dic' version 2.4.2 from 2011-04-26.

Automatic conversion script
Id: cif_fix_values 2827 2014-09-09 07:05:25Z andrius 

 Adding full bibliography for 1517976--1517978.cif.
;
_cod_original_cell_volume 2121.2(3)
_cod_database_code 1517977

loop_
_symmetry_equiv_pos_as_xyz
'x, y, z'
'x+1/2, -y+1/2, -z'
'-x, y+1/2, -z+1/2'
'-x+1/2, -y, z+1/2'

loop_
_atom_site_label
_atom_site_type_symbol
_atom_site_fract_x
_atom_site_fract_y
_atom_site_fract_z
_atom_site_U_iso_or_equiv
_atom_site_adp_type
_atom_site_occupancy
_atom_site_symmetry_multiplicity
_atom_site_calc_flag
_atom_site_refinement_flags
S1 S 0.35617(5) -0.13410(4) 0.137895(11) 0.01555(8) Uani 1 1 d .
O1 O 0.26113(16) -0.25652(11) 0.13187(4) 0.0207(2) Uani 1 1 d .
O2 O 0.51925(15) -0.12969(12) 0.16551(4) 0.0220(2) Uani 1 1 d .
O13 O 0.01266(14) 0.07212(12) -0.02874(4) 0.0201(2) Uani 1 1 d .
H13 H 0.0550 0.1197 -0.0071 0.030 Uiso 1 1 calc R
O5 O 0.63247(15) 0.27552(10) -0.04732(4) 0.0177(2) Uani 1 1 d .
O3 O 0.68155(13) -0.06590(10) -0.03765(4) 0.0154(2) Uani 1 1 d .
H3 H 0.7799 -0.0264 -0.0330 0.023 Uiso 1 1 calc R
N1 N 0.41038(17) -0.08152(13) 0.08559(4) 0.0154(2) Uani 1 1 d .
C23 C -0.1578(2) 0.21956(18) 0.24652(6) 0.0267(3) Uani 1 1 d .
H23A H -0.2829 0.2062 0.2361 0.040 Uiso 1 1 calc R
H23B H -0.1259 0.3134 0.2435 0.040 Uiso 1 1 calc R
H23C H -0.1460 0.1924 0.2795 0.040 Uiso 1 1 calc R
C20 C -0.0327(2) 0.13748(17) 0.21651(5) 0.0192(3) Uani 1 1 d .
C19 C 0.1531(2) 0.16229(15) 0.21681(5) 0.0196(3) Uani 1 1 d .
H19 H 0.1991 0.2342 0.2348 0.024 Uiso 1 1 calc R
C18 C 0.2714(2) 0.08376(16) 0.19132(5) 0.0184(3) Uani 1 1 d .
H18 H 0.3976 0.1016 0.1919 0.022 Uiso 1 1 calc R
C17 C 0.2042(2) -0.02181(15) 0.16478(5) 0.0155(3) Uani 1 1 d .
C9 C 0.29125(19) -0.10745(14) 0.04511(5) 0.0140(3) Uani 1 1 d .
H9A H 0.2089 -0.0313 0.0401 0.017 Uiso 1 1 calc R
H9B H 0.2169 -0.1873 0.0511 0.017 Uiso 1 1 calc R
C10 C 0.40894(17) -0.12882(14) 0.00120(4) 0.0127(2) Uani 1 1 d .
H10 H 0.4737 -0.2155 0.0038 0.015 Uiso 1 1 calc R
C11 C 0.29333(19) -0.12760(15) -0.04410(5) 0.0147(2) Uani 1 1 d .
H11A H 0.1659 -0.1497 -0.0367 0.018 Uiso 1 1 calc R
H11B H 0.3400 -0.1933 -0.0669 0.018 Uiso 1 1 calc R
C12 C 0.30670(17) 0.01391(14) -0.06467(4) 0.0110(2) Uani 1 1 d .
C13 C 0.12300(18) 0.08502(15) -0.06989(5) 0.0144(3) Uani 1 1 d .
H13A H 0.1475 0.1815 -0.0748 0.017 Uiso 1 1 calc R
C14 C 0.01389(18) 0.03589(17) -0.11138(5) 0.0183(3) Uani 1 1 d .
H14A H -0.1034 0.0831 -0.1124 0.022 Uiso 1 1 calc R
H14B H -0.0110 -0.0599 -0.1075 0.022 Uiso 1 1 calc R
C15 C 0.11568(19) 0.05872(15) -0.15743(5) 0.0169(3) Uani 1 1 d .
H15 H 0.1420 0.1556 -0.1605 0.020 Uiso 1 1 calc R
C16 C 0.0017(2) 0.01569(19) -0.19967(5) 0.0246(3) Uani 1 1 d .
H16A H -0.0157 -0.0806 -0.1988 0.037 Uiso 1 1 calc R
H16B H 0.0641 0.0402 -0.2288 0.037 Uiso 1 1 calc R
H16C H -0.1162 0.0599 -0.1985 0.037 Uiso 1 1 calc R
C21 C -0.0979(2) 0.03381(17) 0.18893(5) 0.0220(3) Uani 1 1 d .
H21 H -0.2243 0.0173 0.1878 0.026 Uiso 1 1 calc R
C22 C 0.0188(2) -0.04593(16) 0.16299(5) 0.0195(3) Uani 1 1 d .
H22 H -0.0275 -0.1161 0.1443 0.023 Uiso 1 1 calc R
C8 C 0.29557(19) -0.01618(15) -0.15550(5) 0.0154(3) Uani 1 1 d .
H8A H 0.3656 0.0041 -0.1843 0.018 Uiso 1 1 calc R
H8B H 0.2705 -0.1126 -0.1554 0.018 Uiso 1 1 calc R
C7 C 0.41138(17) 0.01784(14) -0.11245(5) 0.0121(2) Uani 1 1 d .
H7 H 0.5104 -0.0495 -0.1106 0.015 Uiso 1 1 calc R
C6 C 0.50065(18) 0.15525(14) -0.11271(5) 0.0143(3) Uani 1 1 d .
H6A H 0.6146 0.1538 -0.1310 0.017 Uiso 1 1 calc R
H6B H 0.4186 0.2223 -0.1265 0.017 Uiso 1 1 calc R
C5 C 0.53739(17) 0.18536(14) -0.06155(5) 0.0122(2) Uani 1 1 d .
C4 C 0.43112(17) 0.09128(13) -0.03063(5) 0.0105(2) Uani 1 1 d .
H4 H 0.3577 0.1416 -0.0071 0.013 Uiso 1 1 calc R
C3 C 0.54786(17) -0.01654(13) -0.00580(5) 0.0119(2) Uani 1 1 d .
C2 C 0.64079(18) 0.02794(14) 0.03965(4) 0.0134(2) Uani 1 1 d .
H2A H 0.7357 -0.0373 0.0478 0.016 Uiso 1 1 calc R
H2B H 0.7011 0.1141 0.0340 0.016 Uiso 1 1 calc R
C1 C 0.51290(19) 0.04253(15) 0.08131(5) 0.0146(3) Uani 1 1 d .
H1A H 0.5825 0.0594 0.1105 0.017 Uiso 1 1 calc R
H1B H 0.4295 0.1179 0.0761 0.017 Uiso 1 1 calc R

loop_
_atom_site_aniso_label
_atom_site_aniso_U_11
_atom_site_aniso_U_22
_atom_site_aniso_U_33
_atom_site_aniso_U_23
_atom_site_aniso_U_13
_atom_site_aniso_U_12
S1 0.01825(15) 0.01528(16) 0.01311(14) 0.00163(12) 0.00096(12) 0.00048(13)
O1 0.0288(6) 0.0140(5) 0.0192(5) 0.0017(4) 0.0040(4) -0.0023(4)
O2 0.0214(5) 0.0269(6) 0.0178(5) 0.0026(4) -0.0024(4) 0.0047(5)
O13 0.0101(4) 0.0336(6) 0.0166(5) -0.0064(4) 0.0028(4) -0.0028(4)
O5 0.0165(5) 0.0165(5) 0.0201(5) -0.0006(4) -0.0001(4) -0.0058(4)
O3 0.0101(4) 0.0178(5) 0.0183(5) -0.0034(4) 0.0028(3) 0.0022(4)
N1 0.0176(5) 0.0166(6) 0.0121(5) 0.0010(4) 0.0004(4) -0.0035(5)
C23 0.0306(8) 0.0270(8) 0.0226(7) 0.0005(6) 0.0066(7) 0.0082(7)
C20 0.0226(7) 0.0202(7) 0.0149(6) 0.0033(6) 0.0020(5) 0.0028(6)
C19 0.0251(7) 0.0174(7) 0.0164(6) -0.0011(5) -0.0011(6) -0.0027(6)
C18 0.0181(6) 0.0194(7) 0.0178(6) 0.0005(5) 0.0000(5) -0.0038(6)
C17 0.0186(6) 0.0161(6) 0.0119(6) 0.0008(5) 0.0013(5) 0.0003(5)
C9 0.0136(6) 0.0150(7) 0.0133(6) 0.0007(5) 0.0004(5) -0.0028(5)
C10 0.0132(5) 0.0107(6) 0.0140(6) -0.0001(5) 0.0003(4) -0.0004(5)
C11 0.0170(6) 0.0127(6) 0.0143(6) -0.0010(5) -0.0010(5) -0.0037(5)
C12 0.0085(5) 0.0121(6) 0.0124(6) -0.0011(5) 0.0006(4) -0.0020(5)
C13 0.0095(6) 0.0198(7) 0.0140(6) -0.0025(5) 0.0006(5) 0.0008(5)
C14 0.0102(6) 0.0288(8) 0.0158(6) -0.0033(6) -0.0017(5) -0.0023(6)
C15 0.0144(6) 0.0219(7) 0.0145(6) -0.0016(5) -0.0022(5) -0.0012(5)
C16 0.0198(7) 0.0372(9) 0.0168(7) -0.0021(6) -0.0043(6) -0.0032(7)
C21 0.0165(7) 0.0267(8) 0.0227(7) 0.0022(6) 0.0007(5) 0.0005(6)
C22 0.0201(7) 0.0203(7) 0.0180(6) -0.0016(5) -0.0017(5) -0.0037(6)
C8 0.0147(6) 0.0184(7) 0.0131(6) -0.0032(5) 0.0003(5) -0.0003(5)
C7 0.0105(5) 0.0136(6) 0.0123(6) -0.0013(5) 0.0014(4) -0.0001(5)
C6 0.0125(6) 0.0170(7) 0.0134(6) 0.0028(5) 0.0005(5) -0.0034(5)
C5 0.0090(5) 0.0110(6) 0.0166(6) 0.0005(5) 0.0016(5) 0.0017(5)
C4 0.0078(5) 0.0106(6) 0.0132(5) -0.0008(5) 0.0004(4) -0.0027(4)
C3 0.0091(5) 0.0131(6) 0.0136(6) -0.0011(5) 0.0010(4) 0.0002(5)
C2 0.0104(5) 0.0154(6) 0.0145(6) 0.0005(5) -0.0009(5) -0.0004(5)
C1 0.0144(6) 0.0146(6) 0.0146(6) -0.0015(5) -0.0001(5) -0.0026(5)

loop_
_atom_type_symbol
_atom_type_description
_atom_type_scat_dispersion_real
_atom_type_scat_dispersion_imag
_atom_type_scat_source
C C 0.0033 0.0016 'International Tables Vol C Tables 4.2.6.8 and 6.1.1.4'
H H 0.0000 0.0000 'International Tables Vol C Tables 4.2.6.8 and 6.1.1.4'
N N 0.0061 0.0033 'International Tables Vol C Tables 4.2.6.8 and 6.1.1.4'
O O 0.0106 0.0060 'International Tables Vol C Tables 4.2.6.8 and 6.1.1.4'
S S 0.1246 0.1234 'International Tables Vol C Tables 4.2.6.8 and 6.1.1.4'

loop_
_geom_angle_atom_site_label_1
_geom_angle_atom_site_label_2
_geom_angle_atom_site_label_3
_geom_angle
O1 S1 O2 120.20(7)
O1 S1 N1 107.01(6)
O2 S1 N1 106.38(6)
O1 S1 C17 107.01(7)
O2 S1 C17 106.05(7)
N1 S1 C17 110.01(7)
C13 O13 H13 109.5
C3 O3 H3 109.5
C1 N1 C9 113.29(11)
C1 N1 S1 118.70(9)
C9 N1 S1 120.57(9)
C20 C23 H23A 109.5
C20 C23 H23B 109.5
H23A C23 H23B 109.5
C20 C23 H23C 109.5
H23A C23 H23C 109.5
H23B C23 H23C 109.5
C21 C20 C19 118.57(14)
C21 C20 C23 121.29(14)
C19 C20 C23 120.13(14)
C18 C19 C20 121.03(14)
C18 C19 H19 119.5
C20 C19 H19 119.5
C19 C18 C17 119.62(14)
C19 C18 H18 120.2
C17 C18 H18 120.2
C22 C17 C18 120.21(14)
C22 C17 S1 119.83(12)
C18 C17 S1 119.70(11)
N1 C9 C10 108.74(11)
N1 C9 H9A 109.9
C10 C9 H9A 109.9
N1 C9 H9B 109.9
C10 C9 H9B 109.9
H9A C9 H9B 108.3
C9 C10 C3 112.26(11)
C9 C10 C11 111.27(10)
C3 C10 C11 104.77(10)
C9 C10 H10 109.5
C3 C10 H10 109.5
C11 C10 H10 109.5
C10 C11 C12 106.69(11)
C10 C11 H11A 110.4
C12 C11 H11A 110.4
C10 C11 H11B 110.4
C12 C11 H11B 110.4
H11A C11 H11B 108.6
C13 C12 C11 114.17(11)
C13 C12 C4 110.42(11)
C11 C12 C4 105.51(10)
C13 C12 C7 109.88(11)
C11 C12 C7 112.56(11)
C4 C12 C7 103.68(10)
O13 C13 C14 107.67(11)
O13 C13 C12 112.36(11)
C14 C13 C12 113.08(11)
O13 C13 H13A 107.8
C14 C13 H13A 107.8
C12 C13 H13A 107.8
C13 C14 C15 110.88(11)
C13 C14 H14A 109.5
C15 C14 H14A 109.5
C13 C14 H14B 109.5
C15 C14 H14B 109.5
H14A C14 H14B 108.1
C14 C15 C16 111.03(12)
C14 C15 C8 108.83(12)
C16 C15 C8 111.50(12)
C14 C15 H15 108.5
C16 C15 H15 108.5
C8 C15 H15 108.5
C15 C16 H16A 109.5
C15 C16 H16B 109.5
H16A C16 H16B 109.5
C15 C16 H16C 109.5
H16A C16 H16C 109.5
H16B C16 H16C 109.5
C22 C21 C20 121.22(14)
C22 C21 H21 119.4
C20 C21 H21 119.4
C21 C22 C17 119.32(14)
C21 C22 H22 120.3
C17 C22 H22 120.3
C15 C8 C7 113.79(11)
C15 C8 H8A 108.8
C7 C8 H8A 108.8
C15 C8 H8B 108.8
C7 C8 H8B 108.8
H8A C8 H8B 107.7
C8 C7 C6 116.00(11)
C8 C7 C12 114.31(10)
C6 C7 C12 103.87(10)
C8 C7 H7 107.4
C6 C7 H7 107.4
C12 C7 H7 107.4
C5 C6 C7 104.73(11)
C5 C6 H6A 110.8
C7 C6 H6A 110.8
C5 C6 H6B 110.8
C7 C6 H6B 110.8
H6A C6 H6B 108.9
O5 C5 C6 125.00(12)
O5 C5 C4 125.07(12)
C6 C5 C4 109.87(11)
C5 C4 C12 105.17(11)
C5 C4 C3 114.43(10)
C12 C4 C3 105.11(11)
C5 C4 H4 110.6
C12 C4 H4 110.6
C3 C4 H4 110.6
O3 C3 C2 109.06(10)
O3 C3 C10 106.63(10)
C2 C3 C10 113.91(11)
O3 C3 C4 109.83(11)
C2 C3 C4 115.24(11)
C10 C3 C4 101.69(10)
C1 C2 C3 113.98(11)
C1 C2 H2A 108.8
C3 C2 H2A 108.8
C1 C2 H2B 108.8
C3 C2 H2B 108.8
H2A C2 H2B 107.7
N1 C1 C2 107.61(11)
N1 C1 H1A 110.2
C2 C1 H1A 110.2
N1 C1 H1B 110.2
C2 C1 H1B 110.2
H1A C1 H1B 108.5

loop_
_geom_bond_atom_site_label_1
_geom_bond_atom_site_label_2
_geom_bond_distance
S1 O1 1.4314(11)
S1 O2 1.4395(11)
S1 N1 1.6292(12)
S1 C17 1.7694(15)
O13 C13 1.4323(16)
O13 H13 0.8400
O5 C5 1.2188(17)
O3 C3 1.4300(15)
O3 H3 0.8400
N1 C1 1.4683(19)
N1 C9 1.4728(17)
C23 C20 1.507(2)
C23 H23A 0.9800
C23 H23B 0.9800
C23 H23C 0.9800
C20 C21 1.393(2)
C20 C19 1.397(2)
C19 C18 1.385(2)
C19 H19 0.9500
C18 C17 1.397(2)
C18 H18 0.9500
C17 C22 1.393(2)
C9 C10 1.5370(18)
C9 H9A 0.9900
C9 H9B 0.9900
C10 C3 1.5421(18)
C10 C11 1.5458(18)
C10 H10 1.0000
C11 C12 1.546(2)
C11 H11A 0.9900
C11 H11B 0.9900
C12 C13 1.5432(18)
C12 C4 1.5467(18)
C12 C7 1.5641(18)
C13 C14 1.5128(18)
C13 H13A 1.0000
C14 C15 1.5278(19)
C14 H14A 0.9900
C14 H14B 0.9900
C15 C16 1.530(2)
C15 C8 1.531(2)
C15 H15 1.0000
C16 H16A 0.9800
C16 H16B 0.9800
C16 H16C 0.9800
C21 C22 1.391(2)
C21 H21 0.9500
C22 H22 0.9500
C8 C7 1.5328(19)
C8 H8A 0.9900
C8 H8B 0.9900
C7 C6 1.5355(19)
C7 H7 1.0000
C6 C5 1.5107(18)
C6 H6A 0.9900
C6 H6B 0.9900
C5 C4 1.5138(18)
C4 C3 1.5578(19)
C4 H4 1.0000
C3 C2 1.5310(18)
C2 C1 1.5228(18)
C2 H2A 0.9900
C2 H2B 0.9900
C1 H1A 0.9900
C1 H1B 0.9900

loop_
_geom_hbond_atom_site_label_D
_geom_hbond_atom_site_label_H
_geom_hbond_atom_site_label_A
_geom_hbond_distance_DH
_geom_hbond_distance_HA
_geom_hbond_distance_DA
_geom_hbond_angle_DHA
_geom_hbond_site_symmetry_A
O3 H3 O13 0.84 1.99 2.8278(15) 174.3 1_655
O13 H13 O5 0.84 1.96 2.7974(15) 174.0 2_455

loop_
_geom_torsion_atom_site_label_1
_geom_torsion_atom_site_label_2
_geom_torsion_atom_site_label_3
_geom_torsion_atom_site_label_4
_geom_torsion
O1 S1 N1 C1 -178.95(11)
O2 S1 N1 C1 -49.30(13)
C17 S1 N1 C1 65.14(12)
O1 S1 N1 C9 33.17(13)
O2 S1 N1 C9 162.83(11)
C17 S1 N1 C9 -82.73(12)
C21 C20 C19 C18 -1.7(2)
C23 C20 C19 C18 176.72(14)
C20 C19 C18 C17 0.2(2)
C19 C18 C17 C22 1.6(2)
C19 C18 C17 S1 -172.48(11)
O1 S1 C17 C22 -19.17(14)
O2 S1 C17 C22 -148.62(12)
N1 S1 C17 C22 96.73(13)
O1 S1 C17 C18 154.95(11)
O2 S1 C17 C18 25.49(13)
N1 S1 C17 C18 -89.15(12)
C1 N1 C9 C10 65.05(15)
S1 N1 C9 C10 -145.48(10)
N1 C9 C10 C3 -51.16(15)
N1 C9 C10 C11 -168.21(11)
C9 C10 C11 C12 97.07(12)
C3 C10 C11 C12 -24.47(13)
C10 C11 C12 C13 -121.21(12)
C10 C11 C12 C4 0.21(13)
C10 C11 C12 C7 112.62(11)
C11 C12 C13 O13 46.09(15)
C4 C12 C13 O13 -72.59(14)
C7 C12 C13 O13 173.64(11)
C11 C12 C13 C14 -76.06(15)
C4 C12 C13 C14 165.26(12)
C7 C12 C13 C14 51.49(15)
O13 C13 C14 C15 174.57(12)
C12 C13 C14 C15 -60.70(17)
C13 C14 C15 C16 -177.09(13)
C13 C14 C15 C8 59.82(16)
C19 C20 C21 C22 1.5(2)
C23 C20 C21 C22 -176.87(15)
C20 C21 C22 C17 0.2(2)
C18 C17 C22 C21 -1.8(2)
S1 C17 C22 C21 172.30(12)
C14 C15 C8 C7 -54.26(16)
C16 C15 C8 C7 -177.07(13)
C15 C8 C7 C6 -72.35(15)
C15 C8 C7 C12 48.52(16)
C13 C12 C7 C8 -45.16(15)
C11 C12 C7 C8 83.29(14)
C4 C12 C7 C8 -163.19(12)
C13 C12 C7 C6 82.22(12)
C11 C12 C7 C6 -149.33(11)
C4 C12 C7 C6 -35.80(13)
C8 C7 C6 C5 157.50(11)
C12 C7 C6 C5 31.17(13)
C7 C6 C5 O5 167.81(13)
C7 C6 C5 C4 -15.02(14)
O5 C5 C4 C12 169.67(13)
C6 C5 C4 C12 -7.50(14)
O5 C5 C4 C3 -75.51(17)
C6 C5 C4 C3 107.32(13)
C13 C12 C4 C5 -91.14(12)
C11 C12 C4 C5 145.03(10)
C7 C12 C4 C5 26.51(13)
C13 C12 C4 C3 147.72(10)
C11 C12 C4 C3 23.89(12)
C7 C12 C4 C3 -94.62(11)
C9 C10 C3 O3 162.58(10)
C11 C10 C3 O3 -76.55(12)
C9 C10 C3 C2 42.24(15)
C11 C10 C3 C2 163.11(11)
C9 C10 C3 C4 -82.38(12)
C11 C10 C3 C4 38.50(12)
C5 C4 C3 O3 -40.79(15)
C12 C4 C3 O3 74.06(12)
C5 C4 C3 C2 82.83(14)
C12 C4 C3 C2 -162.31(11)
C5 C4 C3 C10 -153.45(11)
C12 C4 C3 C10 -38.60(12)
O3 C3 C2 C1 -162.29(11)
C10 C3 C2 C1 -43.33(16)
C4 C3 C2 C1 73.67(14)
C9 N1 C1 C2 -64.75(14)
S1 N1 C1 C2 145.16(10)
C3 C2 C1 N1 52.13(15)
